data_7242670
loop_
_publ_author_name
'Brahma, Rinki'
'Baruah, Jubaraj B.'

_publ_section_title
;
 Intrinsic structural features of coordination polymers make an impact on
 dye selectivity
;
_journal_issue 21
_journal_name_full CrystEngComm
_journal_page_first 3812
_journal_page_last 3827
_journal_paper_doi 10.1039/D1CE00481F
_journal_volume 23
_journal_year 2021
_chemical_formula_sum 'C34 H34 Co N6 O8'
_chemical_formula_weight 713.60
_space_group_crystal_system monoclinic
_space_group_IT_number 14
_space_group_name_Hall '-P 2yn'
_space_group_name_H-M_alt 'P 1 21/n 1'
_atom_sites_solution_hydrogens mixed
_audit_creation_method SHELXL-2014/7
_audit_update_record
;
2021-02-15 deposited with the CCDC.	2021-04-19 downloaded from the CCDC.
;
_cell_angle_alpha 90
_cell_angle_beta 106.613(3)
_cell_angle_gamma 90
_cell_formula_units_Z 2
_cell_length_a 11.4051(14)
_cell_length_b 8.0096(10)
_cell_length_c 19.454(2)
_cell_measurement_reflns_used 9970
_cell_measurement_temperature 296(2)
_cell_measurement_theta_max 26.02
_cell_measurement_theta_min 2.41
_cell_volume 1702.9(3)
_computing_structure_refinement 'SHELXL-2014/7 (Sheldrick, 2014)'
_diffrn_ambient_temperature 296(2)
_diffrn_measured_fraction_theta_full 1.000
_diffrn_measured_fraction_theta_max 0.998
_diffrn_measurement_device_type 'Bruker APEX-II CCD'
_diffrn_measurement_method '\f and \w scans'
_diffrn_radiation_type MoK\a
_diffrn_radiation_wavelength 0.71073
_diffrn_reflns_av_R_equivalents 0.0402
_diffrn_reflns_av_unetI/netI 0.0162
_diffrn_reflns_Laue_measured_fraction_full 1.000
_diffrn_reflns_Laue_measured_fraction_max 0.998
_diffrn_reflns_limit_h_max 15
_diffrn_reflns_limit_h_min -15
_diffrn_reflns_limit_k_max 10
_diffrn_reflns_limit_k_min -10
_diffrn_reflns_limit_l_max 26
_diffrn_reflns_limit_l_min -26
_diffrn_reflns_number 66077
_diffrn_reflns_point_group_measured_fraction_full 1.000
_diffrn_reflns_point_group_measured_fraction_max 0.998
_diffrn_reflns_theta_full 25.242
_diffrn_reflns_theta_max 28.595
_diffrn_reflns_theta_min 1.871
_exptl_absorpt_coefficient_mu 0.564
_exptl_absorpt_correction_type multi-scan
_exptl_absorpt_process_details multi-scan
_exptl_crystal_colour Pink
_exptl_crystal_density_diffrn 1.392
_exptl_crystal_description Block
_exptl_crystal_F_000 742
_exptl_crystal_size_max 1.0
_exptl_crystal_size_mid 0.8
_exptl_crystal_size_min 0.6
_exptl_transmission_factor_max 0.713
_exptl_transmission_factor_min 0.588
_refine_diff_density_max 0.260
_refine_diff_density_min -0.316
_refine_diff_density_rms 0.044
_refine_ls_extinction_method none
_refine_ls_goodness_of_fit_ref 1.078
_refine_ls_hydrogen_treatment mixed
_refine_ls_matrix_type full
_refine_ls_number_parameters 236
_refine_ls_number_reflns 4351
_refine_ls_number_restraints 0
_refine_ls_restrained_S_all 1.078
_refine_ls_R_factor_all 0.0403
_refine_ls_R_factor_gt 0.0310
_refine_ls_shift/su_max 0.000
_refine_ls_shift/su_mean 0.000
_refine_ls_structure_factor_coef Fsqd
_refine_ls_weighting_details 'w=1/[\s^2^(Fo^2^)+(0.0400P)^2^+0.5000P] where P=(Fo^2^+2Fc^2^)/3'
_refine_ls_weighting_scheme calc
_refine_ls_wR_factor_gt 0.0805
_refine_ls_wR_factor_ref 0.0858
_reflns_Friedel_coverage 0.000
_reflns_number_gt 3639
_reflns_number_total 4351
_reflns_threshold_expression 'I > 2\s(I)'
_cod_data_source_file d1ce00481f2.cif
_cod_data_source_block CP-3
_cod_depositor_comments 'Adding full bibliography for 7242668--7242673.cif.'
_cod_original_cell_volume 1702.9(4)
_cod_original_sg_symbol_H-M 'P 21/n'
_cod_database_code 7242670
_shelx_shelxl_version_number 2014/7
_shelx_space_group_comment
;
The symmetry employed for this shelxl refinement is uniquely defined
by the following loop, which should always be used as a source of
symmetry information in preference to the above space-group names.
They are only intended as comments.
;

loop_
_space_group_symop_operation_xyz
'x, y, z'
'-x+1/2, y+1/2, -z+1/2'
'-x, -y, -z'
'x-1/2, -y-1/2, z-1/2'

loop_
_atom_site_label
_atom_site_type_symbol
_atom_site_fract_x
_atom_site_fract_y
_atom_site_fract_z
_atom_site_U_iso_or_equiv
_atom_site_adp_type
_atom_site_occupancy
_atom_site_site_symmetry_order
_atom_site_calc_flag
_atom_site_refinement_flags_posn
_atom_site_refinement_flags_adp
_atom_site_refinement_flags_occupancy
_atom_site_disorder_assembly
_atom_site_disorder_group
Co1 Co 0.5000 1.0000 0.5000 0.02579(8) Uani 1 2 d S . P . .
O3 O 0.67626(8) 0.98330(13) 0.48938(5) 0.0354(2) Uani 1 1 d . . . . .
O2 O 0.45508(10) 1.17282(14) 0.41497(5) 0.0383(2) Uani 1 1 d . . . . .
H2B H 0.4785 1.1374 0.3816 0.057 Uiso 1 1 calc R U . . .
O4 O 0.78045(9) 0.88427(17) 0.59686(6) 0.0487(3) Uani 1 1 d . . . . .
O1 O 0.46665(11) 0.15907(15) 0.27566(6) 0.0504(3) Uani 1 1 d . . . . .
N3 N 0.44764(10) 0.79242(15) 0.42776(6) 0.0330(2) Uani 1 1 d . . . . .
N1 N 0.48637(15) 0.22722(19) 0.16621(8) 0.0494(4) Uani 1 1 d . . . . .
N2 N 0.36572(14) 0.38368(18) 0.21672(7) 0.0454(3) Uani 1 1 d . . . . .
C9 C 0.35823(13) 0.54336(18) 0.32556(8) 0.0346(3) Uani 1 1 d . . . . .
C13 C 0.31790(14) 0.5570(2) 0.38610(9) 0.0415(3) Uani 1 1 d . . . . .
H13 H 0.2600 0.4827 0.3934 0.050 Uiso 1 1 calc R U . . .
C14 C 0.77334(12) 0.94315(19) 0.53624(7) 0.0321(3) Uani 1 1 d . . . . .
C15 C 0.89116(12) 0.97297(17) 0.51737(8) 0.0320(3) Uani 1 1 d . . . . .
C10 C 0.44726(14) 0.6532(2) 0.31908(8) 0.0399(3) Uani 1 1 d . . . . .
H10 H 0.4792 0.6456 0.2802 0.048 Uiso 1 1 calc R U . . .
C7 C 0.44130(14) 0.25163(19) 0.22345(8) 0.0387(3) Uani 1 1 d . . . . .
C17 C 0.99884(12) 1.0883(2) 0.43845(8) 0.0388(3) Uani 1 1 d . . . . .
H17 H 0.9978 1.1480 0.3973 0.047 Uiso 1 1 calc R U . . .
C8 C 0.29957(14) 0.4165(2) 0.26858(9) 0.0434(4) Uani 1 1 d . . . . .
H8A H 0.2907 0.3123 0.2920 0.052 Uiso 1 1 calc R U . . .
H8B H 0.2181 0.4553 0.2432 0.052 Uiso 1 1 calc R U . . .
C16 C 0.89085(12) 1.0604(2) 0.45593(8) 0.0393(3) Uani 1 1 d . . . . .
H16 H 0.8174 1.1008 0.4261 0.047 Uiso 1 1 calc R U . . .
C11 C 0.48890(14) 0.77469(19) 0.37067(8) 0.0389(3) Uani 1 1 d . . . . .
H11 H 0.5489 0.8480 0.3653 0.047 Uiso 1 1 calc R U . . .
C12 C 0.36407(14) 0.68093(19) 0.43520(8) 0.0403(3) Uani 1 1 d . . . . .
H12 H 0.3361 0.6880 0.4756 0.048 Uiso 1 1 calc R U . . .
C4 C 0.57745(16) 0.1134(2) 0.16009(9) 0.0458(4) Uani 1 1 d . . . . .
C1 C 0.7633(2) -0.0868(4) 0.14094(19) 0.0916(9) Uani 1 1 d . . . . .
H1 H 0.8274 -0.1521 0.1354 0.110 Uiso 1 1 calc R U . . .
C5 C 0.6305(3) -0.0031(3) 0.20972(13) 0.0812(8) Uani 1 1 d . . . . .
H5 H 0.6043 -0.0166 0.2505 0.097 Uiso 1 1 calc R U . . .
C3 C 0.6144(3) 0.1237(3) 0.09947(16) 0.0932(9) Uani 1 1 d . . . . .
H3 H 0.5759 0.1985 0.0635 0.112 Uiso 1 1 calc R U . . .
C6 C 0.7238(3) -0.1022(4) 0.19965(16) 0.1015(10) Uani 1 1 d . . . . .
H6 H 0.7600 -0.1813 0.2342 0.122 Uiso 1 1 calc R U . . .
C2 C 0.7080(4) 0.0249(4) 0.0907(2) 0.1146(13) Uani 1 1 d . . . . .
H2 H 0.7331 0.0358 0.0495 0.138 Uiso 1 1 calc R U . . .
H1A H 0.4657(18) 0.293(3) 0.1332(11) 0.059(6) Uiso 1 1 d . . . . .
H2A H 0.3469(19) 0.440(3) 0.1791(11) 0.055(6) Uiso 1 1 d . . . . .
H2C H 0.380(2) 1.165(3) 0.4053(12) 0.074(7) Uiso 1 1 d . . . . .

loop_
_atom_site_aniso_label
_atom_site_aniso_U_11
_atom_site_aniso_U_22
_atom_site_aniso_U_33
_atom_site_aniso_U_23
_atom_site_aniso_U_13
_atom_site_aniso_U_12
Co1 0.02030(12) 0.03146(14) 0.02618(13) -0.00177(10) 0.00757(9) -0.00089(9)
O3 0.0212(4) 0.0509(6) 0.0352(5) -0.0025(4) 0.0096(4) 0.0010(4)
O2 0.0357(6) 0.0460(6) 0.0345(5) 0.0058(4) 0.0121(4) 0.0037(5)
O4 0.0300(5) 0.0803(9) 0.0370(6) 0.0080(6) 0.0115(4) 0.0002(5)
O1 0.0621(7) 0.0528(7) 0.0396(6) 0.0118(5) 0.0199(5) 0.0116(6)
N3 0.0325(6) 0.0351(6) 0.0323(6) -0.0049(5) 0.0106(5) -0.0018(5)
N1 0.0664(10) 0.0474(8) 0.0366(7) 0.0103(6) 0.0181(7) 0.0161(7)
N2 0.0615(9) 0.0392(7) 0.0308(6) -0.0034(6) 0.0059(6) 0.0102(6)
C9 0.0331(7) 0.0329(7) 0.0339(7) -0.0037(5) 0.0031(5) 0.0053(5)
C13 0.0441(8) 0.0361(7) 0.0468(9) -0.0049(7) 0.0171(7) -0.0077(7)
C14 0.0250(6) 0.0383(7) 0.0342(7) -0.0075(6) 0.0106(5) -0.0014(5)
C15 0.0225(6) 0.0386(8) 0.0358(7) -0.0041(5) 0.0098(5) 0.0001(5)
C10 0.0411(8) 0.0457(8) 0.0358(7) -0.0081(6) 0.0156(6) -0.0007(6)
C7 0.0439(8) 0.0372(8) 0.0323(7) -0.0026(6) 0.0065(6) -0.0009(6)
C17 0.0266(6) 0.0516(9) 0.0386(8) 0.0079(7) 0.0101(6) 0.0023(6)
C8 0.0392(8) 0.0425(9) 0.0426(8) -0.0115(7) 0.0024(6) 0.0030(7)
C16 0.0228(6) 0.0503(8) 0.0438(8) 0.0072(7) 0.0079(6) 0.0056(6)
C11 0.0375(7) 0.0426(8) 0.0405(8) -0.0061(6) 0.0176(6) -0.0055(6)
C12 0.0475(8) 0.0394(8) 0.0390(8) -0.0059(6) 0.0205(7) -0.0077(6)
C4 0.0504(9) 0.0405(8) 0.0479(9) -0.0038(7) 0.0163(7) -0.0006(7)
C1 0.0549(13) 0.0811(18) 0.139(3) -0.0475(18) 0.0289(15) 0.0007(12)
C5 0.0996(19) 0.0867(17) 0.0575(13) 0.0125(11) 0.0231(13) 0.0466(14)
C3 0.141(2) 0.0662(14) 0.1044(19) 0.0200(13) 0.0868(19) 0.0292(15)
C6 0.095(2) 0.103(2) 0.0907(19) -0.0085(16) 0.0014(16) 0.0549(17)
C2 0.142(3) 0.0824(19) 0.164(3) -0.001(2) 0.116(3) 0.0170(19)

loop_
_atom_type_symbol
_atom_type_description
_atom_type_scat_dispersion_real
_atom_type_scat_dispersion_imag
_atom_type_scat_source
C C 0.0033 0.0016 'International Tables Vol C Tables 4.2.6.8 and 6.1.1.4'
H H 0.0000 0.0000 'International Tables Vol C Tables 4.2.6.8 and 6.1.1.4'
Co Co 0.3494 0.9721 'International Tables Vol C Tables 4.2.6.8 and 6.1.1.4'
N N 0.0061 0.0033 'International Tables Vol C Tables 4.2.6.8 and 6.1.1.4'
O O 0.0106 0.0060 'International Tables Vol C Tables 4.2.6.8 and 6.1.1.4'

loop_
_geom_angle_atom_site_label_1
_geom_angle_atom_site_label_2
_geom_angle_atom_site_label_3
_geom_angle
_geom_angle_site_symmetry_1
_geom_angle_site_symmetry_3
_geom_angle_publ_flag
O3 Co1 O3 180.00(5) . 3_676 ?
O3 Co1 O2 90.61(4) . 3_676 ?
O3 Co1 O2 89.38(4) 3_676 3_676 ?
O3 Co1 O2 89.38(4) . . ?
O3 Co1 O2 90.62(4) 3_676 . ?
O2 Co1 O2 180.0 3_676 . ?
O3 Co1 N3 88.92(4) . . ?
O3 Co1 N3 91.08(4) 3_676 . ?
O2 Co1 N3 87.98(5) 3_676 . ?
O2 Co1 N3 92.02(5) . . ?
O3 Co1 N3 91.08(4) . 3_676 ?
O3 Co1 N3 88.92(4) 3_676 3_676 ?
O2 Co1 N3 92.02(5) 3_676 3_676 ?
O2 Co1 N3 87.98(5) . 3_676 ?
N3 Co1 N3 180.00(6) . 3_676 ?
C14 O3 Co1 128.24(9) . . ?
Co1 O2 H2B 109.5 . . ?
Co1 O2 H2C 97.8(16) . . ?
H2B O2 H2C 110.2 . . ?
C11 N3 C12 116.71(12) . . ?
C11 N3 Co1 121.98(10) . . ?
C12 N3 Co1 121.12(9) . . ?
C7 N1 C4 128.16(14) . . ?
C7 N1 H1A 117.4(15) . . ?
C4 N1 H1A 113.9(15) . . ?
C7 N2 C8 121.47(14) . . ?
C7 N2 H2A 120.6(14) . . ?
C8 N2 H2A 117.3(14) . . ?
C10 C9 C13 117.41(13) . . ?
C10 C9 C8 123.09(14) . . ?
C13 C9 C8 119.43(14) . . ?
C12 C13 C9 119.57(14) . . ?
C12 C13 H13 120.2 . . ?
C9 C13 H13 120.2 . . ?
O4 C14 O3 125.84(12) . . ?
O4 C14 C15 117.81(12) . . ?
O3 C14 C15 116.33(13) . . ?
C16 C15 C17 119.41(13) . 3_776 ?
C16 C15 C14 120.47(12) . . ?
C17 C15 C14 120.12(13) 3_776 . ?
C9 C10 C11 119.56(13) . . ?
C9 C10 H10 120.2 . . ?
C11 C10 H10 120.2 . . ?
O1 C7 N2 123.31(15) . . ?
O1 C7 N1 122.33(15) . . ?
N2 C7 N1 114.35(14) . . ?
C16 C17 C15 119.91(14) . 3_776 ?
C16 C17 H17 120.0 . . ?
C15 C17 H17 120.0 3_776 . ?
N2 C8 C9 115.09(14) . . ?
N2 C8 H8A 108.5 . . ?
C9 C8 H8A 108.5 . . ?
N2 C8 H8B 108.5 . . ?
C9 C8 H8B 108.5 . . ?
H8A C8 H8B 107.5 . . ?
C15 C16 C17 120.68(13) . . ?
C15 C16 H16 119.7 . . ?
C17 C16 H16 119.7 . . ?
N3 C11 C10 123.44(14) . . ?
N3 C11 H11 118.3 . . ?
C10 C11 H11 118.3 . . ?
N3 C12 C13 123.23(14) . . ?
N3 C12 H12 118.4 . . ?
C13 C12 H12 118.4 . . ?
C5 C4 C3 118.2(2) . . ?
C5 C4 N1 125.01(18) . . ?
C3 C4 N1 116.78(18) . . ?
C2 C1 C6 118.4(2) . . ?
C2 C1 H1 120.8 . . ?
C6 C1 H1 120.8 . . ?
C4 C5 C6 119.9(2) . . ?
C4 C5 H5 120.1 . . ?
C6 C5 H5 120.1 . . ?
C4 C3 C2 120.9(3) . . ?
C4 C3 H3 119.5 . . ?
C2 C3 H3 119.5 . . ?
C1 C6 C5 121.6(3) . . ?
C1 C6 H6 119.2 . . ?
C5 C6 H6 119.2 . . ?
C1 C2 C3 120.8(3) . . ?
C1 C2 H2 119.6 . . ?
C3 C2 H2 119.6 . . ?

loop_
_geom_bond_atom_site_label_1
_geom_bond_atom_site_label_2
_geom_bond_distance
_geom_bond_site_symmetry_2
_geom_bond_publ_flag
Co1 O3 2.0830(9) . ?
Co1 O3 2.0830(9) 3_676 ?
Co1 O2 2.1048(10) 3_676 ?
Co1 O2 2.1048(10) . ?
Co1 N3 2.1485(12) . ?
Co1 N3 2.1485(12) 3_676 ?
O3 C14 1.2583(17) . ?
O2 H2B 0.8200 . ?
O2 H2C 0.82(2) . ?
O4 C14 1.2511(18) . ?
O1 C7 1.2235(18) . ?
N3 C11 1.3319(18) . ?
N3 C12 1.3437(18) . ?
N1 C7 1.367(2) . ?
N1 C4 1.412(2) . ?
N1 H1A 0.81(2) . ?
N2 C7 1.347(2) . ?
N2 C8 1.446(2) . ?
N2 H2A 0.84(2) . ?
C9 C10 1.376(2) . ?
C9 C13 1.386(2) . ?
C9 C8 1.511(2) . ?
C13 C12 1.374(2) . ?
C13 H13 0.9300 . ?
C14 C15 1.5098(18) . ?
C15 C16 1.384(2) . ?
C15 C17 1.3917(19) 3_776 ?
C10 C11 1.381(2) . ?
C10 H10 0.9300 . ?
C17 C16 1.3864(19) . ?
C17 C15 1.3918(19) 3_776 ?
C17 H17 0.9300 . ?
C8 H8A 0.9700 . ?
C8 H8B 0.9700 . ?
C16 H16 0.9300 . ?
C11 H11 0.9300 . ?
C12 H12 0.9300 . ?
C4 C5 1.355(3) . ?
C4 C3 1.363(3) . ?
C1 C2 1.342(5) . ?
C1 C6 1.348(4) . ?
C1 H1 0.9300 . ?
C5 C6 1.386(3) . ?
C5 H5 0.9300 . ?
C3 C2 1.378(4) . ?
C3 H3 0.9300 . ?
C6 H6 0.9300 . ?
C2 H2 0.9300 . ?
